data_4322788
loop_
_publ_author_name
'Jongseong Lee'
'Deborah Freedman'
'Jonathan H. Melman'
'Meggan Brewer'
'Lei Sun'
'T. J. Emge'
'F. H. Long'
'John G. Brennan'

_publ_contact_author 'John G. Brennan'
_publ_section_title
;
 Trivalent Lanthanide Chalcogenolates: Ln(SePh)3, Ln2(EPh)6, Ln4(SPh)12,
 and [Ln (EPh)3]n(E = S, Se). How Metal, Chalcogen, and Solvent Influence
 Structure
;
_journal_name_full 'Inorganic Chemistry'
_journal_page_first 2512
_journal_page_last 2519
_journal_paper_doi 10.1021/ic9716161
_journal_volume 37
_journal_year 1998
_chemical_formula_moiety 'Sm2(SC6H5)6(NC5H5)4. (OC4H10)'
_chemical_formula_sum 'C60 H60 N4 O S6 Sm2'
_chemical_formula_weight 1346.18
_space_group_IT_number 14
_symmetry_cell_setting monoclinic
_symmetry_space_group_name_Hall '-P 2ybc'
_symmetry_space_group_name_H-M 'P 1 21/c 1'
_atom_sites_solution_hydrogens geom
_atom_sites_solution_primary direct
_atom_sites_solution_secondary difmap
_audit_creation_method SHELXL-97
_cell_angle_alpha 90.00(2)
_cell_angle_beta 102.37(2)
_cell_angle_gamma 90.00(2)
_cell_formula_units_Z 4
_cell_length_a 13.488(3)
_cell_length_b 31.085(3)
_cell_length_c 14.429(3)
_cell_measurement_reflns_used 25
_cell_measurement_temperature 153(5)
_cell_measurement_theta_max 11.7
_cell_measurement_theta_min 9.0
_cell_volume 5909.3(19)
_computing_cell_refinement 'CAD4 (Enraf Nonius)'
_computing_data_collection 'CAD4 (Enraf Nonius)'
_computing_data_reduction 'CAD4 (Enraf Nonius)'
_computing_molecular_graphics 'XPMA,ZORTEP (Zsolnai, 1997)'
_computing_structure_refinement 'SHELXL-97 (Sheldrick, 1997)'
_computing_structure_solution 'SHELXS-97 (Sheldrick, 1990)'
_diffrn_ambient_temperature 153(5)
_diffrn_measured_fraction_theta_full 0.974
_diffrn_measured_fraction_theta_max 0.974
_diffrn_measurement_device_type 'CAD4 diffractometer'
_diffrn_measurement_method 'omega scans'
_diffrn_radiation_monochromator graphite
_diffrn_radiation_source 'fine-focus sealed tube'
_diffrn_radiation_type MoK\a
_diffrn_radiation_wavelength 0.71073
_diffrn_reflns_av_R_equivalents 0.0416
_diffrn_reflns_av_sigmaI/netI 0.0945
_diffrn_reflns_limit_h_max 13
_diffrn_reflns_limit_h_min 0
_diffrn_reflns_limit_k_max 32
_diffrn_reflns_limit_k_min 0
_diffrn_reflns_limit_l_max 14
_diffrn_reflns_limit_l_min -14
_diffrn_reflns_number 7260
_diffrn_reflns_theta_full 21.48
_diffrn_reflns_theta_max 21.48
_diffrn_reflns_theta_min 2.03
_diffrn_standards_decay_% 2
_diffrn_standards_interval_time 3600
_diffrn_standards_number 3
_exptl_absorpt_coefficient_mu 2.222
_exptl_absorpt_correction_T_max 0.806
_exptl_absorpt_correction_T_min 0.664
_exptl_absorpt_correction_type 'numerical, Gaussian grid (SHELX76)'
_exptl_crystal_colour yellow
_exptl_crystal_density_diffrn 1.513
_exptl_crystal_density_method 'not measured'
_exptl_crystal_description lathe
_exptl_crystal_F_000 2704
_exptl_crystal_size_max 0.30
_exptl_crystal_size_mid 0.18
_exptl_crystal_size_min 0.10
_refine_diff_density_max 1.406
_refine_diff_density_min -0.716
_refine_diff_density_rms 0.131
_refine_ls_extinction_method none
_refine_ls_goodness_of_fit_ref 1.069
_refine_ls_hydrogen_treatment mixed
_refine_ls_matrix_type full
_refine_ls_number_parameters 704
_refine_ls_number_reflns 6739
_refine_ls_number_restraints 1012
_refine_ls_restrained_S_all 1.019
_refine_ls_R_factor_all 0.1061
_refine_ls_R_factor_obs 0.0557
_refine_ls_shift/su_max 0.011
_refine_ls_shift/su_mean 0.000
_refine_ls_structure_factor_coef Fsqd
_refine_ls_weighting_details 'w=1/[\s^2^(Fo^2^)+(0.055P)^2^+5.5P] where P=(Fo^2^+2Fc^2^)/3'
_refine_ls_weighting_scheme calc
_refine_ls_wR_factor_obs 0.1195
_refine_ls_wR_factor_ref 0.1309
_reflns_number_observed 4450
_reflns_number_total 6739
_reflns_threshold_expression >2sigma(I)
_cod_data_source_file ic9716161_3.cif
_cod_data_source_block sms3
_cod_depositor_comments
;
The following automatic conversions were performed:

'_refine_ls_weighting_scheme' value 'calc
w=1/[\s^2^(Fo^2^)+(0.055P)^2^+5.5P] where P=(Fo^2^+2Fc^2^)/3' was
changed to 'calc'. New tag '_refine_ls_weighting_details' was
created. The value of the new tag was set to
'w=1/[\s^2^(Fo^2^)+(0.055P)^2^+5.5P] where P=(Fo^2^+2Fc^2^)/3'.

Automatic conversion script
Id: cif_fix_values 3143 2015-03-26 13:38:13Z robertas 
;
_cod_database_code 4322788

loop_
_symmetry_equiv_pos_as_xyz
'x, y, z'
'-x, y+1/2, -z+1/2'
'-x, -y, -z'
'x, -y-1/2, z-1/2'

loop_
_atom_site_label
_atom_site_type_symbol
_atom_site_fract_x
_atom_site_fract_y
_atom_site_fract_z
_atom_site_U_iso_or_equiv
_atom_site_adp_type
_atom_site_occupancy
_atom_site_calc_flag
_atom_site_refinement_flags
_atom_site_disorder_assembly
_atom_site_disorder_group
Sm1 Sm 0.36292(4) 0.540573(19) 0.04143(4) 0.03690(19) Uani 1 d . . .
Sm2 Sm 0.34656(4) 0.61184(2) 0.28300(4) 0.0403(2) Uani 1 d . . .
S1 S 0.4973(2) 0.52883(10) -0.0821(2) 0.0447(8) Uani 1 d . . .
S2 S 0.4720(2) 0.60754(10) 0.14390(19) 0.0436(8) Uani 1 d . . .
S3 S 0.3411(2) 0.52179(9) 0.22890(19) 0.0400(7) Uani 1 d . . .
S4 S 0.4514(2) 0.68849(11) 0.2979(2) 0.0515(8) Uani 1 d . . .
S5 S 0.2156(2) 0.59391(9) 0.09936(19) 0.0395(7) Uani 1 d . . .
S6 S 0.2924(3) 0.58921(11) 0.4498(2) 0.0566(9) Uani 1 d . . .
N1 N 0.2235(7) 0.4879(3) -0.0281(6) 0.050(2) Uani 1 d U . .
N2 N 0.2900(7) 0.5806(3) -0.1096(7) 0.057(2) Uani 1 d U . .
N3 N 0.5158(7) 0.5855(3) 0.3982(6) 0.048(2) Uani 1 d U . .
N4 N 0.1950(8) 0.6642(4) 0.2664(7) 0.063(2) Uani 1 d U . .
C1 C 0.5153(8) 0.5708(4) -0.1602(8) 0.050(2) Uani 1 d U . .
C2 C 0.5597(8) 0.6092(4) -0.1237(9) 0.053(2) Uani 1 d U . .
H2 H 0.5766 0.6134 -0.0584 0.064 Uiso 1 calc R . .
C3 C 0.5788(9) 0.6408(4) -0.1837(9) 0.061(3) Uani 1 d U . .
H3 H 0.6107 0.6661 -0.1586 0.073 Uiso 1 calc R . .
C4 C 0.5514(9) 0.6357(4) -0.2803(9) 0.065(3) Uani 1 d U . .
H4 H 0.5642 0.6574 -0.3206 0.078 Uiso 1 calc R . .
C5 C 0.5054(9) 0.5986(4) -0.3167(9) 0.064(3) Uani 1 d U . .
H5 H 0.4863 0.5951 -0.3821 0.077 Uiso 1 calc R . .
C6 C 0.4864(9) 0.5657(4) -0.2569(8) 0.053(2) Uani 1 d U . .
H6 H 0.4544 0.5406 -0.2823 0.064 Uiso 1 calc R . .
C7 C 0.6021(9) 0.6027(4) 0.1980(8) 0.050(2) Uani 1 d U . .
C8 C 0.6594(9) 0.6393(4) 0.2139(9) 0.059(3) Uani 1 d U . .
H8 H 0.6296 0.6656 0.1932 0.071 Uiso 1 calc R . .
C9 C 0.7618(9) 0.6384(5) 0.2607(9) 0.066(3) Uani 1 d U . .
H9 H 0.8001 0.6635 0.2704 0.079 Uiso 1 calc R . .
C10 C 0.8037(10) 0.5994(5) 0.2918(9) 0.070(3) Uani 1 d U . .
H10 H 0.8716 0.5978 0.3226 0.084 Uiso 1 calc R . .
C11 C 0.7460(10) 0.5630(5) 0.2774(9) 0.066(3) Uani 1 d U . .
H11 H 0.7748 0.5369 0.3005 0.079 Uiso 1 calc R . .
C12 C 0.6469(9) 0.5640(4) 0.2299(8) 0.055(2) Uani 1 d U . .
H12 H 0.6097 0.5386 0.2191 0.066 Uiso 1 calc R . .
C13 C 0.2328(8) 0.4917(4) 0.2379(7) 0.043(2) Uani 1 d U . .
C14 C 0.2256(9) 0.4493(4) 0.2087(8) 0.051(2) Uani 1 d U . .
H14 H 0.2774 0.4376 0.1832 0.061 Uiso 1 calc R . .
C15 C 0.1442(9) 0.4236(4) 0.2159(8) 0.060(2) Uani 1 d U . .
H15 H 0.1410 0.3953 0.1946 0.072 Uiso 1 calc R . .
C16 C 0.0681(9) 0.4401(4) 0.2548(9) 0.061(2) Uani 1 d U . .
H16 H 0.0133 0.4229 0.2606 0.074 Uiso 1 calc R . .
C17 C 0.0732(9) 0.4817(4) 0.2849(8) 0.059(2) Uani 1 d U . .
H17 H 0.0216 0.4930 0.3112 0.071 Uiso 1 calc R . .
C18 C 0.1552(8) 0.5074(4) 0.2764(8) 0.049(2) Uani 1 d U . .
H18 H 0.1577 0.5357 0.2972 0.059 Uiso 1 calc R . .
C19 C 0.1678(9) 0.6393(4) 0.0273(8) 0.052(2) Uani 1 d U . .
C20 C 0.2171(10) 0.6780(4) 0.0402(9) 0.062(3) Uani 1 d U . .
H20 H 0.2761 0.6806 0.0870 0.074 Uiso 1 calc R . .
C21 C 0.1808(10) 0.7134(4) -0.0152(9) 0.070(3) Uani 1 d U . .
H21 H 0.2149 0.7396 -0.0068 0.085 Uiso 1 calc R . .
C22 C 0.0912(11) 0.7083(5) -0.0843(10) 0.080(3) Uani 1 d U . .
H22 H 0.0639 0.7321 -0.1201 0.096 Uiso 1 calc R . .
C23 C 0.0436(11) 0.6703(5) -0.1002(10) 0.079(3) Uani 1 d U . .
H23 H -0.0138 0.6673 -0.1488 0.095 Uiso 1 calc R . .
C24 C 0.0813(9) 0.6350(4) -0.0430(9) 0.065(3) Uani 1 d U . .
H24 H 0.0480 0.6087 -0.0525 0.078 Uiso 1 calc R . .
C25 C 0.4458(9) 0.7180(4) 0.4008(9) 0.052(2) Uani 1 d U . .
C26 C 0.4232(8) 0.7006(4) 0.4811(8) 0.054(2) Uani 1 d U . .
H26 H 0.4037 0.6719 0.4804 0.065 Uiso 1 calc R . .
C27 C 0.4281(9) 0.7242(4) 0.5634(9) 0.063(3) Uani 1 d U . .
H27 H 0.4133 0.7113 0.6170 0.076 Uiso 1 calc R . .
C28 C 0.4554(10) 0.7673(4) 0.5653(9) 0.069(3) Uani 1 d U . .
H28 H 0.4594 0.7838 0.6198 0.083 Uiso 1 calc R . .
C29 C 0.4765(10) 0.7850(4) 0.4833(9) 0.071(3) Uani 1 d U . .
H29 H 0.4951 0.8138 0.4839 0.085 Uiso 1 calc R . .
C30 C 0.4713(9) 0.7622(4) 0.4027(9) 0.064(3) Uani 1 d U . .
H30 H 0.4843 0.7755 0.3488 0.077 Uiso 1 calc R . .
C31 C 0.1713(11) 0.6086(5) 0.4687(9) 0.076(3) Uani 1 d U . .
C32 C 0.1537(11) 0.6505(5) 0.4781(10) 0.083(3) Uani 1 d U . .
H32 H 0.2043 0.6695 0.4699 0.099 Uiso 1 calc R . .
C33 C 0.0642(11) 0.6686(6) 0.4995(10) 0.089(3) Uani 1 d U . .
H33 H 0.0525 0.6979 0.5054 0.106 Uiso 1 calc R . .
C34 C -0.0015(13) 0.6367(6) 0.5102(11) 0.095(3) Uani 1 d U . .
H34 H -0.0623 0.6462 0.5236 0.115 Uiso 1 calc R . .
C35 C 0.0066(12) 0.5953(6) 0.5048(10) 0.089(3) Uani 1 d U . .
H35 H -0.0445 0.5772 0.5159 0.107 Uiso 1 calc R . .
C36 C 0.0991(11) 0.5778(5) 0.4805(10) 0.086(3) Uani 1 d U . .
H36 H 0.1091 0.5485 0.4736 0.103 Uiso 1 calc R . .
C37 C 0.2437(9) 0.4457(4) -0.0327(8) 0.056(2) Uani 1 d U . .
H37 H 0.3113 0.4371 -0.0181 0.067 Uiso 1 calc R . .
C38 C 0.1724(9) 0.4153(4) -0.0569(8) 0.059(3) Uani 1 d U . .
H38 H 0.1914 0.3866 -0.0582 0.071 Uiso 1 calc R . .
C39 C 0.0743(10) 0.4259(4) -0.0792(9) 0.063(3) Uani 1 d U . .
H39 H 0.0244 0.4049 -0.0945 0.076 Uiso 1 calc R . .
C40 C 0.0495(9) 0.4680(4) -0.0791(9) 0.063(3) Uani 1 d U . .
H40 H -0.0179 0.4765 -0.0980 0.076 Uiso 1 calc R . .
C41 C 0.1247(9) 0.4982(4) -0.0509(8) 0.060(2) Uani 1 d U . .
H41 H 0.1062 0.5269 -0.0475 0.071 Uiso 1 calc R . .
C42 C 0.3120(9) 0.6210(4) -0.1127(9) 0.056(2) Uani 1 d U . .
H42 H 0.3442 0.6340 -0.0563 0.068 Uiso 1 calc R . .
C43 C 0.2911(9) 0.6467(5) -0.1946(9) 0.066(3) Uani 1 d U . .
H43 H 0.3098 0.6755 -0.1929 0.080 Uiso 1 calc R . .
C44 C 0.2432(10) 0.6278(5) -0.2750(10) 0.075(3) Uani 1 d U . .
H44 H 0.2253 0.6440 -0.3303 0.090 Uiso 1 calc R . .
C45 C 0.2208(10) 0.5862(5) -0.2764(10) 0.074(3) Uani 1 d U . .
H45 H 0.1897 0.5729 -0.3329 0.089 Uiso 1 calc R . .
C46 C 0.2444(9) 0.5628(5) -0.1925(9) 0.065(3) Uani 1 d U . .
H46 H 0.2279 0.5337 -0.1938 0.077 Uiso 1 calc R . .
C47 C 0.5893(9) 0.6124(4) 0.4379(8) 0.054(2) Uani 1 d U . .
H47 H 0.5814 0.6415 0.4227 0.065 Uiso 1 calc R . .
C48 C 0.6771(9) 0.5997(4) 0.5007(8) 0.058(3) Uani 1 d U . .
H48 H 0.7262 0.6197 0.5274 0.070 Uiso 1 calc R . .
C49 C 0.6900(10) 0.5570(4) 0.5225(9) 0.062(3) Uani 1 d U . .
H49 H 0.7474 0.5475 0.5654 0.075 Uiso 1 calc R . .
C50 C 0.6205(9) 0.5301(4) 0.4820(8) 0.062(3) Uani 1 d U . .
H50 H 0.6305 0.5008 0.4945 0.075 Uiso 1 calc R . .
C51 C 0.5312(9) 0.5434(4) 0.4206(8) 0.058(2) Uani 1 d U . .
H51 H 0.4821 0.5232 0.3949 0.070 Uiso 1 calc R . .
C52 C 0.1015(10) 0.6474(5) 0.2513(9) 0.067(3) Uani 1 d U . .
H52 H 0.0961 0.6182 0.2632 0.080 Uiso 1 calc R . .
C53 C 0.0133(10) 0.6696(5) 0.2200(10) 0.076(3) Uani 1 d U . .
H53 H -0.0494 0.6559 0.2107 0.092 Uiso 1 calc R . .
C54 C 0.0201(11) 0.7125(5) 0.2030(11) 0.086(3) Uani 1 d U . .
H54 H -0.0387 0.7283 0.1805 0.104 Uiso 1 calc R . .
C55 C 0.1133(11) 0.7327(5) 0.2187(10) 0.086(3) Uani 1 d U . .
H55 H 0.1190 0.7619 0.2071 0.103 Uiso 1 calc R . .
C56 C 0.1985(11) 0.7072(5) 0.2530(10) 0.075(3) Uani 1 d U . .
H56 H 0.2616 0.7206 0.2674 0.089 Uiso 1 calc R . .
O57A O 0.197(3) 0.2654(11) 0.451(2) 0.225(8) Uani 0.521(14) d PDU A 1
C58A C 0.181(4) 0.3033(13) 0.398(3) 0.226(9) Uani 0.521(14) d PDU A 1
H58A H 0.2215 0.3261 0.4335 0.271 Uiso 0.521(14) calc PR A 1
H58B H 0.1104 0.3115 0.3884 0.271 Uiso 0.521(14) calc PR A 1
C59A C 0.207(4) 0.2997(16) 0.308(3) 0.225(9) Uani 0.521(14) d PDU A 1
H59A H 0.1951 0.3266 0.2753 0.338 Uiso 0.521(14) calc PR A 1
H59B H 0.1669 0.2776 0.2719 0.338 Uiso 0.521(14) calc PR A 1
H59C H 0.2779 0.2923 0.3171 0.338 Uiso 0.521(14) calc PR A 1
C60A C 0.250(3) 0.2710(15) 0.546(3) 0.222(9) Uani 0.521(14) d PDU A 1
H60A H 0.2493 0.3011 0.5627 0.267 Uiso 0.521(14) calc PR A 1
H60B H 0.3202 0.2623 0.5513 0.267 Uiso 0.521(14) calc PR A 1
C61A C 0.205(4) 0.2461(19) 0.608(3) 0.223(9) Uani 0.521(14) d PDU A 1
H61A H 0.2425 0.2501 0.6720 0.334 Uiso 0.521(14) calc PR A 1
H61B H 0.2065 0.2162 0.5913 0.334 Uiso 0.521(14) calc PR A 1
H61C H 0.1362 0.2551 0.6031 0.334 Uiso 0.521(14) calc PR A 1
O57B O 0.259(3) 0.2660(11) 0.420(3) 0.226(9) Uani 0.479(14) d PDU A 2
C58B C 0.244(5) 0.2221(12) 0.446(4) 0.225(9) Uani 0.479(14) d PDU A 2
H58C H 0.2085 0.2067 0.3898 0.270 Uiso 0.479(14) calc PR A 2
H58D H 0.3090 0.2084 0.4680 0.270 Uiso 0.479(14) calc PR A 2
C59B C 0.187(4) 0.2187(16) 0.517(4) 0.224(9) Uani 0.479(14) d PDU A 2
H59D H 0.1810 0.1890 0.5330 0.335 Uiso 0.479(14) calc PR A 2
H59E H 0.1203 0.2305 0.4939 0.335 Uiso 0.479(14) calc PR A 2
H59F H 0.2204 0.2343 0.5721 0.335 Uiso 0.479(14) calc PR A 2
C60B C 0.297(3) 0.2681(17) 0.338(3) 0.227(9) Uani 0.479(14) d PDU A 2
H60C H 0.3344 0.2418 0.3334 0.272 Uiso 0.479(14) calc PR A 2
H60D H 0.3453 0.2917 0.3448 0.272 Uiso 0.479(14) calc PR A 2
C61B C 0.225(5) 0.274(2) 0.253(3) 0.226(9) Uani 0.479(14) d PDU A 2
H61D H 0.2591 0.2752 0.2010 0.339 Uiso 0.479(14) calc PR A 2
H61E H 0.1884 0.3000 0.2559 0.339 Uiso 0.479(14) calc PR A 2
H61F H 0.1787 0.2500 0.2437 0.339 Uiso 0.479(14) calc PR A 2

loop_
_atom_site_aniso_label
_atom_site_aniso_U_11
_atom_site_aniso_U_22
_atom_site_aniso_U_33
_atom_site_aniso_U_23
_atom_site_aniso_U_13
_atom_site_aniso_U_12
Sm1 0.0369(3) 0.0474(4) 0.0263(3) 0.0019(3) 0.0065(2) 0.0014(3)
Sm2 0.0431(4) 0.0490(4) 0.0298(3) -0.0039(3) 0.0099(3) -0.0034(3)
S1 0.0481(18) 0.052(2) 0.0377(17) 0.0096(15) 0.0172(14) 0.0086(15)
S2 0.0483(18) 0.049(2) 0.0352(17) 0.0018(15) 0.0127(14) -0.0037(15)
S3 0.0442(17) 0.0479(19) 0.0293(16) 0.0006(14) 0.0113(13) -0.0008(14)
S4 0.059(2) 0.056(2) 0.0424(19) -0.0067(16) 0.0168(16) -0.0063(17)
S5 0.0407(17) 0.0434(18) 0.0340(17) -0.0009(14) 0.0071(13) 0.0041(14)
S6 0.070(2) 0.062(2) 0.0423(19) -0.0010(17) 0.0228(17) -0.0049(18)
N1 0.046(4) 0.057(4) 0.046(4) -0.006(4) 0.008(4) -0.003(4)
N2 0.057(5) 0.066(4) 0.050(4) 0.010(4) 0.019(4) 0.005(4)
N3 0.051(4) 0.055(4) 0.038(4) 0.001(4) 0.014(3) -0.006(4)
N4 0.058(4) 0.073(4) 0.060(5) -0.014(4) 0.019(4) 0.005(4)
C1 0.048(5) 0.058(4) 0.045(4) 0.007(4) 0.014(4) 0.004(4)
C2 0.051(5) 0.057(5) 0.053(4) 0.005(4) 0.014(4) 0.006(4)
C3 0.059(5) 0.059(5) 0.068(4) 0.009(4) 0.019(5) 0.005(4)
C4 0.067(5) 0.066(5) 0.065(4) 0.019(4) 0.020(5) 0.005(4)
C5 0.068(5) 0.072(5) 0.052(4) 0.016(4) 0.014(4) 0.007(4)
C6 0.053(5) 0.062(5) 0.046(4) 0.006(4) 0.013(4) 0.003(4)
C7 0.049(4) 0.056(5) 0.050(5) -0.008(4) 0.020(4) -0.003(3)
C8 0.055(4) 0.062(4) 0.062(5) -0.007(5) 0.016(4) -0.008(4)
C9 0.055(4) 0.075(5) 0.069(5) -0.009(5) 0.017(4) -0.008(4)
C10 0.060(5) 0.084(5) 0.065(5) -0.007(5) 0.010(4) -0.001(4)
C11 0.063(5) 0.075(5) 0.058(5) -0.004(5) 0.008(4) 0.006(4)
C12 0.055(4) 0.061(4) 0.052(5) -0.006(4) 0.017(4) 0.004(4)
C13 0.049(4) 0.042(4) 0.036(5) 0.001(4) 0.009(4) 0.007(4)
C14 0.054(4) 0.046(4) 0.053(5) -0.005(4) 0.013(4) -0.003(4)
C15 0.061(5) 0.059(5) 0.060(5) 0.002(4) 0.015(4) -0.010(4)
C16 0.058(5) 0.067(5) 0.060(5) 0.006(5) 0.015(4) -0.009(4)
C17 0.050(4) 0.067(5) 0.062(5) 0.004(4) 0.014(4) -0.002(4)
C18 0.049(5) 0.051(4) 0.050(5) 0.004(4) 0.015(4) 0.005(3)
C19 0.053(5) 0.057(4) 0.048(5) 0.006(4) 0.016(4) 0.005(4)
C20 0.066(5) 0.058(5) 0.059(5) 0.008(4) 0.010(4) 0.004(4)
C21 0.076(5) 0.060(5) 0.074(5) 0.014(4) 0.011(4) 0.004(4)
C22 0.084(5) 0.069(5) 0.080(5) 0.020(5) 0.001(4) 0.008(5)
C23 0.076(5) 0.073(5) 0.078(5) 0.017(5) -0.004(4) 0.008(4)
C24 0.061(5) 0.064(5) 0.064(5) 0.011(4) 0.004(4) 0.005(4)
C25 0.048(5) 0.054(4) 0.056(4) -0.004(4) 0.013(4) 0.010(4)
C26 0.052(5) 0.054(5) 0.057(5) -0.001(4) 0.011(4) 0.010(4)
C27 0.068(5) 0.065(5) 0.057(4) -0.002(4) 0.013(5) 0.009(5)
C28 0.077(5) 0.065(5) 0.064(4) -0.013(4) 0.014(5) 0.006(5)
C29 0.081(5) 0.060(5) 0.069(5) -0.008(4) 0.010(5) -0.003(5)
C30 0.068(5) 0.060(5) 0.066(4) -0.006(4) 0.018(5) -0.003(5)
C31 0.077(5) 0.096(5) 0.057(5) 0.000(5) 0.017(5) -0.009(4)
C32 0.081(5) 0.100(5) 0.064(5) -0.004(5) 0.011(5) 0.000(5)
C33 0.086(5) 0.105(5) 0.073(6) -0.006(5) 0.015(5) 0.000(4)
C34 0.088(5) 0.119(6) 0.078(6) -0.003(6) 0.015(5) -0.007(5)
C35 0.080(5) 0.117(5) 0.072(5) 0.003(5) 0.019(5) -0.016(5)
C36 0.081(5) 0.110(5) 0.067(5) 0.001(5) 0.016(5) -0.016(4)
C37 0.054(4) 0.058(4) 0.055(5) -0.007(5) 0.009(4) -0.002(3)
C38 0.063(4) 0.058(4) 0.057(5) -0.007(5) 0.012(5) -0.006(4)
C39 0.061(4) 0.068(4) 0.062(5) -0.006(5) 0.014(5) -0.012(4)
C40 0.050(4) 0.072(5) 0.066(5) -0.005(5) 0.009(4) -0.004(4)
C41 0.051(4) 0.065(4) 0.063(5) -0.004(5) 0.011(4) 0.000(4)
C42 0.055(5) 0.066(5) 0.052(4) 0.009(4) 0.021(4) 0.009(4)
C43 0.067(5) 0.076(5) 0.059(5) 0.018(4) 0.020(4) 0.006(5)
C44 0.078(6) 0.086(5) 0.059(4) 0.017(4) 0.009(4) 0.013(5)
C45 0.078(5) 0.087(5) 0.055(4) 0.009(4) 0.009(5) 0.009(5)
C46 0.068(5) 0.073(5) 0.053(4) 0.004(4) 0.014(4) 0.010(5)
C47 0.053(5) 0.060(4) 0.048(5) -0.002(4) 0.007(4) -0.003(4)
C48 0.050(4) 0.070(4) 0.053(5) -0.003(5) 0.007(4) -0.003(4)
C49 0.054(5) 0.075(5) 0.056(5) 0.006(5) 0.008(4) 0.001(4)
C50 0.060(5) 0.064(5) 0.061(5) 0.007(4) 0.010(4) 0.001(4)
C51 0.060(5) 0.060(4) 0.053(5) 0.009(5) 0.010(4) -0.005(4)
C52 0.059(4) 0.080(5) 0.063(5) -0.011(5) 0.017(5) 0.005(4)
C53 0.061(4) 0.088(5) 0.081(6) -0.021(5) 0.017(5) 0.011(4)
C54 0.074(4) 0.088(5) 0.096(6) -0.019(5) 0.013(5) 0.017(5)
C55 0.079(5) 0.080(5) 0.095(6) -0.012(5) 0.010(5) 0.013(4)
C56 0.071(4) 0.073(5) 0.079(6) -0.014(5) 0.013(5) 0.008(4)
O57A 0.224(10) 0.223(9) 0.227(9) 0.000(5) 0.047(5) 0.002(5)
C58A 0.227(10) 0.223(10) 0.228(10) 0.000(5) 0.049(5) -0.002(6)
C59A 0.225(10) 0.223(10) 0.228(10) -0.001(5) 0.050(6) -0.004(6)
C60A 0.223(11) 0.220(11) 0.225(10) -0.004(6) 0.049(6) 0.003(6)
C61A 0.224(11) 0.221(11) 0.225(10) -0.003(6) 0.049(6) 0.004(6)
O57B 0.226(10) 0.224(9) 0.228(9) 0.001(5) 0.048(5) 0.002(5)
C58B 0.225(10) 0.223(10) 0.226(10) 0.000(5) 0.048(5) 0.003(6)
C59B 0.224(11) 0.222(11) 0.223(10) 0.001(6) 0.046(6) 0.003(6)
C60B 0.225(10) 0.224(10) 0.229(10) 0.001(5) 0.048(5) -0.002(6)
C61B 0.225(11) 0.225(11) 0.229(10) 0.002(6) 0.049(6) -0.005(7)

loop_
_atom_type_symbol
_atom_type_description
_atom_type_scat_dispersion_real
_atom_type_scat_dispersion_imag
_atom_type_scat_source
C C 0.0033 0.0016 'International Tables Vol C Tables 4.2.6.8 and 6.1.1.4'
H H 0.0000 0.0000 'International Tables Vol C Tables 4.2.6.8 and 6.1.1.4'
N N 0.0061 0.0033 'International Tables Vol C Tables 4.2.6.8 and 6.1.1.4'
S S 0.1246 0.1234 'International Tables Vol C Tables 4.2.6.8 and 6.1.1.4'
Sm Sm -0.1638 3.4418 'International Tables Vol C Tables 4.2.6.8 and 6.1.1.4'
O O 0.0106 0.0060 'International Tables Vol C Tables 4.2.6.8 and 6.1.1.4'

loop_
_geom_angle_atom_site_label_1
_geom_angle_atom_site_label_2
_geom_angle_atom_site_label_3
_geom_angle
_geom_angle_site_symmetry_1
_geom_angle_site_symmetry_3
_geom_angle_publ_flag
N2 Sm1 N1 81.8(3) . . ?
N2 Sm1 S2 98.9(3) . . ?
N1 Sm1 S2 163.1(2) . . ?
N2 Sm1 S1 72.7(2) . . ?
N1 Sm1 S1 100.9(2) . . ?
S2 Sm1 S1 95.42(9) . . ?
N2 Sm1 S1 132.3(2) . 3_665 ?
N1 Sm1 S1 89.7(2) . 3_665 ?
S2 Sm1 S1 101.89(9) . 3_665 ?
S1 Sm1 S1 62.97(10) . 3_665 ?
N2 Sm1 S3 145.4(2) . . ?
N1 Sm1 S3 91.4(2) . . ?
S2 Sm1 S3 78.39(8) . . ?
S1 Sm1 S3 141.71(8) . . ?
S1 Sm1 S3 81.18(8) 3_665 . ?
N2 Sm1 S5 78.4(2) . . ?
N1 Sm1 S5 89.3(2) . . ?
S2 Sm1 S5 74.41(8) . . ?
S1 Sm1 S5 147.45(9) . . ?
S1 Sm1 S5 148.76(8) 3_665 . ?
S3 Sm1 S5 67.63(8) . . ?
N4 Sm2 N3 144.2(3) . . ?
N4 Sm2 S6 83.6(2) . . ?
N3 Sm2 S6 74.2(2) . . ?
N4 Sm2 S4 81.1(3) . . ?
N3 Sm2 S4 81.9(2) . . ?
S6 Sm2 S4 112.38(10) . . ?
N4 Sm2 S2 122.3(2) . . ?
N3 Sm2 S2 82.40(19) . . ?
S6 Sm2 S2 154.10(10) . . ?
S4 Sm2 S2 74.19(9) . . ?
N4 Sm2 S3 127.5(2) . . ?
N3 Sm2 S3 80.8(2) . . ?
S6 Sm2 S3 89.57(9) . . ?
S4 Sm2 S3 146.91(9) . . ?
S2 Sm2 S3 75.73(8) . . ?
N4 Sm2 S5 73.9(2) . . ?
N3 Sm2 S5 141.9(2) . . ?
S6 Sm2 S5 121.66(9) . . ?
S4 Sm2 S5 116.01(9) . . ?
S2 Sm2 S5 71.93(8) . . ?
S3 Sm2 S5 66.08(8) . . ?
C1 S1 Sm1 120.0(4) . . ?
C1 S1 Sm1 120.9(4) . 3_665 ?
Sm1 S1 Sm1 117.03(10) . 3_665 ?
C7 S2 Sm1 122.2(4) . . ?
C7 S2 Sm2 111.7(4) . . ?
Sm1 S2 Sm2 94.71(9) . . ?
C13 S3 Sm1 115.8(4) . . ?
C13 S3 Sm2 117.8(4) . . ?
Sm1 S3 Sm2 93.21(9) . . ?
C25 S4 Sm2 113.7(4) . . ?
C19 S5 Sm1 118.4(4) . . ?
C19 S5 Sm2 116.9(4) . . ?
Sm1 S5 Sm2 93.06(8) . . ?
C31 S6 Sm2 117.5(5) . . ?
C41 N1 C37 115.0(11) . . ?
C41 N1 Sm1 123.8(8) . . ?
C37 N1 Sm1 120.6(8) . . ?
C42 N2 C46 115.9(11) . . ?
C42 N2 Sm1 117.3(8) . . ?
C46 N2 Sm1 125.8(9) . . ?
C47 N3 C51 116.2(10) . . ?
C47 N3 Sm2 122.7(8) . . ?
C51 N3 Sm2 121.1(8) . . ?
C52 N4 C56 115.0(12) . . ?
C52 N4 Sm2 118.0(9) . . ?
C56 N4 Sm2 125.8(9) . . ?
C6 C1 C2 119.3(11) . . ?
C6 C1 S1 120.8(10) . . ?
C2 C1 S1 119.9(9) . . ?
C3 C2 C1 120.2(12) . . ?
C2 C3 C4 120.8(13) . . ?
C5 C4 C3 119.4(13) . . ?
C4 C5 C6 120.7(13) . . ?
C1 C6 C5 119.6(12) . . ?
C8 C7 C12 118.5(12) . . ?
C8 C7 S2 118.5(10) . . ?
C12 C7 S2 122.9(9) . . ?
C7 C8 C9 121.8(13) . . ?
C10 C9 C8 118.1(13) . . ?
C11 C10 C9 120.1(13) . . ?
C10 C11 C12 121.5(14) . . ?
C11 C12 C7 119.9(13) . . ?
C18 C13 C14 116.9(11) . . ?
C18 C13 S3 123.7(9) . . ?
C14 C13 S3 119.3(9) . . ?
C15 C14 C13 122.3(12) . . ?
C16 C15 C14 119.6(13) . . ?
C17 C16 C15 119.7(12) . . ?
C16 C17 C18 120.2(12) . . ?
C13 C18 C17 121.3(12) . . ?
C20 C19 C24 119.7(12) . . ?
C20 C19 S5 120.7(10) . . ?
C24 C19 S5 119.6(10) . . ?
C19 C20 C21 121.2(12) . . ?
C20 C21 C22 117.8(13) . . ?
C23 C22 C21 121.9(14) . . ?
C22 C23 C24 119.2(14) . . ?
C19 C24 C23 120.1(13) . . ?
C26 C25 C30 117.5(12) . . ?
C26 C25 S4 124.5(10) . . ?
C30 C25 S4 117.9(10) . . ?
C25 C26 C27 122.6(12) . . ?
C26 C27 C28 119.4(13) . . ?
C27 C28 C29 117.9(13) . . ?
C30 C29 C28 122.9(14) . . ?
C29 C30 C25 119.7(13) . . ?
C32 C31 C36 120.6(15) . . ?
C32 C31 S6 121.7(12) . . ?
C36 C31 S6 117.5(13) . . ?
C31 C32 C33 125.8(16) . . ?
C34 C33 C32 109.8(16) . . ?
C35 C34 C33 130.7(18) . . ?
C34 C35 C36 117.9(16) . . ?
C31 C36 C35 115.1(15) . . ?
C38 C37 N1 124.1(12) . . ?
C39 C38 C37 120.4(13) . . ?
C38 C39 C40 118.2(13) . . ?
C39 C40 C41 119.6(13) . . ?
N1 C41 C40 122.5(12) . . ?
N2 C42 C43 125.1(13) . . ?
C44 C43 C42 117.1(14) . . ?
C45 C44 C43 120.4(14) . . ?
C44 C45 C46 119.2(15) . . ?
N2 C46 C45 122.3(14) . . ?
N3 C47 C48 123.8(12) . . ?
C49 C48 C47 118.5(12) . . ?
C50 C49 C48 118.6(13) . . ?
C49 C50 C51 122.3(13) . . ?
N3 C51 C50 120.5(12) . . ?
N4 C52 C53 125.4(14) . . ?
C54 C53 C52 117.8(15) . . ?
C53 C54 C55 120.7(15) . . ?
C54 C55 C56 116.8(15) . . ?
N4 C56 C55 124.1(14) . . ?
C58A O57A C60A 114(2) . . ?
O57A C58A C59A 113(2) . . ?
O57A C60A C61A 111(2) . . ?
C60B O57B C58B 111(2) . . ?
C59B C58B O57B 113(2) . . ?
O57B C60B C61B 116(2) . . ?

loop_
_geom_bond_atom_site_label_1
_geom_bond_atom_site_label_2
_geom_bond_distance
_geom_bond_site_symmetry_2
_geom_bond_publ_flag
Sm1 N2 2.520(10) . ?
Sm1 N1 2.533(9) . ?
Sm1 S2 2.784(3) . ?
Sm1 S1 2.825(3) . ?
Sm1 S1 2.843(3) 3_665 ?
Sm1 S3 2.843(3) . ?
Sm1 S5 2.847(3) . ?
Sm2 N4 2.583(10) . ?
Sm2 N3 2.648(9) . ?
Sm2 S6 2.752(3) . ?
Sm2 S4 2.755(3) . ?
Sm2 S2 2.892(3) . ?
Sm2 S3 2.903(3) . ?
Sm2 S5 2.906(3) . ?
S1 C1 1.774(12) . ?
S1 Sm1 2.843(3) 3_665 ?
S2 C7 1.767(12) . ?
S3 C13 1.764(11) . ?
S4 C25 1.759(12) . ?
S5 C19 1.789(12) . ?
S6 C31 1.815(15) . ?
N1 C41 1.342(13) . ?
N1 C37 1.342(14) . ?
N2 C42 1.292(14) . ?
N2 C46 1.342(14) . ?
N3 C47 1.330(13) . ?
N3 C51 1.354(14) . ?
N4 C52 1.339(15) . ?
N4 C56 1.352(16) . ?
C1 C6 1.375(15) . ?
C1 C2 1.386(15) . ?
C2 C3 1.371(16) . ?
C3 C4 1.373(16) . ?
C4 C5 1.361(17) . ?
C5 C6 1.396(16) . ?
C7 C8 1.366(15) . ?
C7 C12 1.383(15) . ?
C8 C9 1.401(16) . ?
C9 C10 1.371(17) . ?
C10 C11 1.364(17) . ?
C11 C12 1.365(15) . ?
C13 C18 1.374(14) . ?
C13 C14 1.380(15) . ?
C14 C15 1.379(15) . ?
C15 C16 1.369(16) . ?
C16 C17 1.360(16) . ?
C17 C18 1.391(15) . ?
C19 C20 1.368(16) . ?
C19 C24 1.379(16) . ?
C20 C21 1.385(16) . ?
C21 C22 1.402(17) . ?
C22 C23 1.343(18) . ?
C23 C24 1.401(17) . ?
C25 C26 1.371(16) . ?
C25 C30 1.416(16) . ?
C26 C27 1.384(16) . ?
C27 C28 1.388(17) . ?
C28 C29 1.389(17) . ?
C29 C30 1.350(17) . ?
C31 C32 1.336(19) . ?
C31 C36 1.401(18) . ?
C32 C33 1.425(19) . ?
C33 C34 1.36(2) . ?
C34 C35 1.30(2) . ?
C35 C36 1.47(2) . ?
C37 C38 1.342(15) . ?
C38 C39 1.334(16) . ?
C39 C40 1.351(16) . ?
C40 C41 1.378(16) . ?
C42 C43 1.403(16) . ?
C43 C44 1.336(17) . ?
C44 C45 1.328(18) . ?
C45 C46 1.391(17) . ?
C47 C48 1.386(15) . ?
C48 C49 1.365(16) . ?
C49 C50 1.300(16) . ?
C50 C51 1.397(15) . ?
C52 C53 1.366(17) . ?
C53 C54 1.360(19) . ?
C54 C55 1.380(18) . ?
C55 C56 1.397(17) . ?
O57A C58A 1.396(19) . ?
O57A C60A 1.412(19) . ?
C58A C59A 1.413(19) . ?
C60A C61A 1.418(19) . ?
O57B C60B 1.387(19) . ?
O57B C58B 1.443(19) . ?
C58B C59B 1.409(19) . ?
C60B C61B 1.407(19) . ?

loop_
_geom_torsion_atom_site_label_1
_geom_torsion_atom_site_label_2
_geom_torsion_atom_site_label_3
_geom_torsion_atom_site_label_4
_geom_torsion
_geom_torsion_site_symmetry_1
_geom_torsion_site_symmetry_2
_geom_torsion_site_symmetry_3
_geom_torsion_site_symmetry_4
_geom_torsion_publ_flag
N2 Sm1 S1 C1 34.4(5) . . . . ?
N1 Sm1 S1 C1 112.2(5) . . . . ?
S2 Sm1 S1 C1 -63.2(5) . . . . ?
S1 Sm1 S1 C1 -163.8(5) 3_665 . . . ?
S3 Sm1 S1 C1 -141.3(5) . . . . ?
S5 Sm1 S1 C1 6.1(5) . . . . ?
N2 Sm1 S1 Sm1 -161.8(3) . . . 3_665 ?
N1 Sm1 S1 Sm1 -84.0(2) . . . 3_665 ?
S2 Sm1 S1 Sm1 100.60(12) . . . 3_665 ?
S1 Sm1 S1 Sm1 0.000(1) 3_665 . . 3_665 ?
S3 Sm1 S1 Sm1 22.5(2) . . . 3_665 ?
S5 Sm1 S1 Sm1 169.92(11) . . . 3_665 ?
N2 Sm1 S2 C7 -127.4(5) . . . . ?
N1 Sm1 S2 C7 141.5(9) . . . . ?
S1 Sm1 S2 C7 -54.2(5) . . . . ?
S1 Sm1 S2 C7 9.3(5) 3_665 . . . ?
S3 Sm1 S2 C7 87.6(5) . . . . ?
S5 Sm1 S2 C7 157.3(5) . . . . ?
N2 Sm1 S2 Sm2 113.1(2) . . . . ?
N1 Sm1 S2 Sm2 22.1(8) . . . . ?
S1 Sm1 S2 Sm2 -173.60(8) . . . . ?
S1 Sm1 S2 Sm2 -110.13(9) 3_665 . . . ?
S3 Sm1 S2 Sm2 -31.85(8) . . . . ?
S5 Sm1 S2 Sm2 37.91(8) . . . . ?
N4 Sm2 S2 C7 138.4(5) . . . . ?
N3 Sm2 S2 C7 -13.6(5) . . . . ?
S6 Sm2 S2 C7 -38.8(5) . . . . ?
S4 Sm2 S2 C7 70.0(4) . . . . ?
S3 Sm2 S2 C7 -96.0(4) . . . . ?
S5 Sm2 S2 C7 -165.1(4) . . . . ?
N4 Sm2 S2 Sm1 -94.1(3) . . . . ?
N3 Sm2 S2 Sm1 113.9(2) . . . . ?
S6 Sm2 S2 Sm1 88.7(2) . . . . ?
S4 Sm2 S2 Sm1 -162.45(11) . . . . ?
S3 Sm2 S2 Sm1 31.49(8) . . . . ?
S5 Sm2 S2 Sm1 -37.58(8) . . . . ?
N2 Sm1 S3 C13 65.9(6) . . . . ?
N1 Sm1 S3 C13 -11.7(5) . . . . ?
S2 Sm1 S3 C13 154.7(4) . . . . ?
S1 Sm1 S3 C13 -121.3(4) . . . . ?
S1 Sm1 S3 C13 -101.2(4) 3_665 . . . ?
S5 Sm1 S3 C13 76.9(4) . . . . ?
N2 Sm1 S3 Sm2 -57.1(4) . . . . ?
N1 Sm1 S3 Sm2 -134.7(2) . . . . ?
S2 Sm1 S3 Sm2 31.65(8) . . . . ?
S1 Sm1 S3 Sm2 115.65(13) . . . . ?
S1 Sm1 S3 Sm2 135.81(9) 3_665 . . . ?
S5 Sm1 S3 Sm2 -46.10(8) . . . . ?
N4 Sm2 S3 C13 -32.2(5) . . . . ?
N3 Sm2 S3 C13 123.4(4) . . . . ?
S6 Sm2 S3 C13 49.4(4) . . . . ?
S4 Sm2 S3 C13 -177.3(4) . . . . ?
S2 Sm2 S3 C13 -152.1(4) . . . . ?
S5 Sm2 S3 C13 -75.9(4) . . . . ?
N4 Sm2 S3 Sm1 89.2(3) . . . . ?
N3 Sm2 S3 Sm1 -115.1(2) . . . . ?
S6 Sm2 S3 Sm1 170.85(9) . . . . ?
S4 Sm2 S3 Sm1 -55.84(18) . . . . ?
S2 Sm2 S3 Sm1 -30.70(8) . . . . ?
S5 Sm2 S3 Sm1 45.57(8) . . . . ?
N4 Sm2 S4 C25 66.3(5) . . . . ?
N3 Sm2 S4 C25 -82.1(5) . . . . ?
S6 Sm2 S4 C25 -13.0(4) . . . . ?
S2 Sm2 S4 C25 -166.4(4) . . . . ?
S3 Sm2 S4 C25 -141.1(4) . . . . ?
S5 Sm2 S4 C25 133.4(4) . . . . ?
N2 Sm1 S5 C19 -17.4(5) . . . . ?
N1 Sm1 S5 C19 -99.2(5) . . . . ?
S2 Sm1 S5 C19 85.3(5) . . . . ?
S1 Sm1 S5 C19 10.1(5) . . . . ?
S1 Sm1 S5 C19 172.6(5) 3_665 . . . ?
S3 Sm1 S5 C19 168.9(5) . . . . ?
N2 Sm1 S5 Sm2 -140.3(3) . . . . ?
N1 Sm1 S5 Sm2 137.9(2) . . . . ?
S2 Sm1 S5 Sm2 -37.60(8) . . . . ?
S1 Sm1 S5 Sm2 -112.84(15) . . . . ?
S1 Sm1 S5 Sm2 49.67(19) 3_665 . . . ?
S3 Sm1 S5 Sm2 46.02(8) . . . . ?
N4 Sm2 S5 C19 45.1(5) . . . . ?
N3 Sm2 S5 C19 -137.8(5) . . . . ?
S6 Sm2 S5 C19 116.8(4) . . . . ?
S4 Sm2 S5 C19 -26.2(4) . . . . ?
S2 Sm2 S5 C19 -87.6(4) . . . . ?
S3 Sm2 S5 C19 -169.6(4) . . . . ?
N4 Sm2 S5 Sm1 169.3(3) . . . . ?
N3 Sm2 S5 Sm1 -13.6(3) . . . . ?
S6 Sm2 S5 Sm1 -119.04(10) . . . . ?
S4 Sm2 S5 Sm1 97.97(10) . . . . ?
S2 Sm2 S5 Sm1 36.52(8) . . . . ?
S3 Sm2 S5 Sm1 -45.49(8) . . . . ?
N4 Sm2 S6 C31 11.5(6) . . . . ?
N3 Sm2 S6 C31 163.2(6) . . . . ?
S4 Sm2 S6 C31 89.1(6) . . . . ?
S2 Sm2 S6 C31 -170.9(6) . . . . ?
S3 Sm2 S6 C31 -116.3(6) . . . . ?
S5 Sm2 S6 C31 -55.0(6) . . . . ?
N2 Sm1 N1 C41 -58.1(9) . . . . ?
S2 Sm1 N1 C41 35.4(14) . . . . ?
S1 Sm1 N1 C41 -128.6(9) . . . . ?
S1 Sm1 N1 C41 169.0(9) 3_665 . . . ?
S3 Sm1 N1 C41 87.9(9) . . . . ?
S5 Sm1 N1 C41 20.2(9) . . . . ?
N2 Sm1 N1 C37 130.9(9) . . . . ?
S2 Sm1 N1 C37 -135.5(8) . . . . ?
S1 Sm1 N1 C37 60.4(9) . . . . ?
S1 Sm1 N1 C37 -1.9(9) 3_665 . . . ?
S3 Sm1 N1 C37 -83.1(9) . . . . ?
S5 Sm1 N1 C37 -150.7(9) . . . . ?
N1 Sm1 N2 C42 162.0(9) . . . . ?
S2 Sm1 N2 C42 -0.9(9) . . . . ?
S1 Sm1 N2 C42 -93.9(8) . . . . ?
S1 Sm1 N2 C42 -116.0(8) 3_665 . . . ?
S3 Sm1 N2 C42 81.4(9) . . . . ?
S5 Sm1 N2 C42 71.0(8) . . . . ?
N1 Sm1 N2 C46 -29.7(9) . . . . ?
S2 Sm1 N2 C46 167.4(9) . . . . ?
S1 Sm1 N2 C46 74.4(9) . . . . ?
S1 Sm1 N2 C46 52.4(10) 3_665 . . . ?
S3 Sm1 N2 C46 -110.2(9) . . . . ?
S5 Sm1 N2 C46 -120.6(9) . . . . ?
N4 Sm2 N3 C47 -53.8(10) . . . . ?
S6 Sm2 N3 C47 -107.6(8) . . . . ?
S4 Sm2 N3 C47 8.6(8) . . . . ?
S2 Sm2 N3 C47 83.6(8) . . . . ?
S3 Sm2 N3 C47 160.2(8) . . . . ?
S5 Sm2 N3 C47 131.0(8) . . . . ?
N4 Sm2 N3 C51 125.5(9) . . . . ?
S6 Sm2 N3 C51 71.7(8) . . . . ?
S4 Sm2 N3 C51 -172.2(8) . . . . ?
S2 Sm2 N3 C51 -97.2(8) . . . . ?
S3 Sm2 N3 C51 -20.5(8) . . . . ?
S5 Sm2 N3 C51 -49.8(9) . . . . ?
N3 Sm2 N4 C52 -119.8(9) . . . . ?
S6 Sm2 N4 C52 -68.4(9) . . . . ?
S4 Sm2 N4 C52 177.7(9) . . . . ?
S2 Sm2 N4 C52 112.8(9) . . . . ?
S3 Sm2 N4 C52 16.1(10) . . . . ?
S5 Sm2 N4 C52 57.2(9) . . . . ?
N3 Sm2 N4 C56 74.0(12) . . . . ?
S6 Sm2 N4 C56 125.4(11) . . . . ?
S4 Sm2 N4 C56 11.5(10) . . . . ?
S2 Sm2 N4 C56 -53.4(11) . . . . ?
S3 Sm2 N4 C56 -150.1(9) . . . . ?
S5 Sm2 N4 C56 -109.0(11) . . . . ?
Sm1 S1 C1 C6 -115.3(9) . . . . ?
Sm1 S1 C1 C6 81.5(10) 3_665 . . . ?
Sm1 S1 C1 C2 65.1(10) . . . . ?
Sm1 S1 C1 C2 -98.1(9) 3_665 . . . ?
C6 C1 C2 C3 -3.1(17) . . . . ?
S1 C1 C2 C3 176.5(9) . . . . ?
C1 C2 C3 C4 2.2(18) . . . . ?
C2 C3 C4 C5 -0.4(19) . . . . ?
C3 C4 C5 C6 -0.4(19) . . . . ?
C2 C1 C6 C5 2.3(17) . . . . ?
S1 C1 C6 C5 -177.3(9) . . . . ?
C4 C5 C6 C1 -0.5(19) . . . . ?
Sm1 S2 C7 C8 154.8(8) . . . . ?
Sm2 S2 C7 C8 -94.4(10) . . . . ?
Sm1 S2 C7 C12 -29.2(12) . . . . ?
Sm2 S2 C7 C12 81.7(10) . . . . ?
C12 C7 C8 C9 0.5(18) . . . . ?
S2 C7 C8 C9 176.8(9) . . . . ?
C7 C8 C9 C10 -0.8(19) . . . . ?
C8 C9 C10 C11 -0.4(19) . . . . ?
C9 C10 C11 C12 2(2) . . . . ?
C10 C11 C12 C7 -2.2(19) . . . . ?
C8 C7 C12 C11 0.9(18) . . . . ?
S2 C7 C12 C11 -175.1(9) . . . . ?
Sm1 S3 C13 C18 -114.7(9) . . . . ?
Sm2 S3 C13 C18 -5.8(11) . . . . ?
Sm1 S3 C13 C14 68.1(10) . . . . ?
Sm2 S3 C13 C14 177.1(8) . . . . ?
C18 C13 C14 C15 1.0(17) . . . . ?
S3 C13 C14 C15 178.3(9) . . . . ?
C13 C14 C15 C16 -1.1(18) . . . . ?
C14 C15 C16 C17 0.7(19) . . . . ?
C15 C16 C17 C18 -0.1(19) . . . . ?
C14 C13 C18 C17 -0.4(17) . . . . ?
S3 C13 C18 C17 -177.6(9) . . . . ?
C16 C17 C18 C13 -0.1(18) . . . . ?
Sm1 S5 C19 C20 -86.9(11) . . . . ?
Sm2 S5 C19 C20 23.1(11) . . . . ?
Sm1 S5 C19 C24 91.9(10) . . . . ?
Sm2 S5 C19 C24 -158.0(9) . . . . ?
C24 C19 C20 C21 1.1(19) . . . . ?
S5 C19 C20 C21 180.0(10) . . . . ?
C19 C20 C21 C22 1(2) . . . . ?
C20 C21 C22 C23 -3(2) . . . . ?
C21 C22 C23 C24 3(2) . . . . ?
C20 C19 C24 C23 -0.7(19) . . . . ?
S5 C19 C24 C23 -179.6(10) . . . . ?
C22 C23 C24 C19 -2(2) . . . . ?
Sm2 S4 C25 C26 20.9(12) . . . . ?
Sm2 S4 C25 C30 -162.4(8) . . . . ?
C30 C25 C26 C27 -2.5(18) . . . . ?
S4 C25 C26 C27 174.3(9) . . . . ?
C25 C26 C27 C28 1.0(19) . . . . ?
C26 C27 C28 C29 0.2(19) . . . . ?
C27 C28 C29 C30 0(2) . . . . ?
C28 C29 C30 C25 -2(2) . . . . ?
C26 C25 C30 C29 2.7(18) . . . . ?
S4 C25 C30 C29 -174.2(10) . . . . ?
Sm2 S6 C31 C32 -65.2(13) . . . . ?
Sm2 S6 C31 C36 119.7(10) . . . . ?
C36 C31 C32 C33 0(2) . . . . ?
S6 C31 C32 C33 -175.4(11) . . . . ?
C31 C32 C33 C34 1(2) . . . . ?
C32 C33 C34 C35 1(2) . . . . ?
C33 C34 C35 C36 -2(3) . . . . ?
C32 C31 C36 C35 -1(2) . . . . ?
S6 C31 C36 C35 174.3(10) . . . . ?
C34 C35 C36 C31 2(2) . . . . ?
C41 N1 C37 C38 -0.7(18) . . . . ?
Sm1 N1 C37 C38 171.0(9) . . . . ?
N1 C37 C38 C39 1(2) . . . . ?
C37 C38 C39 C40 1.7(19) . . . . ?
C38 C39 C40 C41 -3.8(19) . . . . ?
C37 N1 C41 C40 -1.5(17) . . . . ?
Sm1 N1 C41 C40 -172.9(9) . . . . ?
C39 C40 C41 N1 4(2) . . . . ?
C46 N2 C42 C43 0.6(18) . . . . ?
Sm1 N2 C42 C43 170.0(9) . . . . ?
N2 C42 C43 C44 1.2(19) . . . . ?
C42 C43 C44 C45 -3(2) . . . . ?
C43 C44 C45 C46 2(2) . . . . ?
C42 N2 C46 C45 -0.9(18) . . . . ?
Sm1 N2 C46 C45 -169.3(9) . . . . ?
C44 C45 C46 N2 -1(2) . . . . ?
C51 N3 C47 C48 -1.4(17) . . . . ?
Sm2 N3 C47 C48 177.9(9) . . . . ?
N3 C47 C48 C49 0.8(19) . . . . ?
C47 C48 C49 C50 1.4(19) . . . . ?
C48 C49 C50 C51 -3(2) . . . . ?
C47 N3 C51 C50 -0.2(16) . . . . ?
Sm2 N3 C51 C50 -179.5(8) . . . . ?
C49 C50 C51 N3 2.4(19) . . . . ?
C56 N4 C52 C53 3.3(19) . . . . ?
Sm2 N4 C52 C53 -164.4(10) . . . . ?
N4 C52 C53 C54 0(2) . . . . ?
C52 C53 C54 C55 -1(2) . . . . ?
C53 C54 C55 C56 0(2) . . . . ?
C52 N4 C56 C55 -5(2) . . . . ?
Sm2 N4 C56 C55 161.6(10) . . . . ?
C54 C55 C56 N4 4(2) . . . . ?
C60A O57A C58A C59A 132(5) . . . . ?
C58A O57A C60A C61A 138(4) . . . . ?
C60B O57B C58B C59B -168(5) . . . . ?
C58B O57B C60B C61B 95(6) . . . . ?
